data_7239952
loop_
_publ_author_name
'Largeron, Martine'
'Deschamps, Patrick'
'Hammad, Karim'
'Fleury, Maurice-Bernard'

_publ_section_title
;
 A dual biomimetic process for the selective aerobic oxidative coupling of
 primary amines using pyrogallol as a precatalyst. Isolation of the [5 +
 2] cycloaddition redox intermediates
;
_journal_issue 6
_journal_name_full 'Green Chemistry'
_journal_page_first 1894
_journal_page_last 1905
_journal_paper_doi 10.1039/C9GC03992A
_journal_volume 22
_journal_year 2020
_chemical_formula_moiety 'C17 H17 N'
_chemical_formula_sum 'C17 H17 N'
_chemical_formula_weight 235.31
_chemical_name_common (E)-N-(2,3-dihydro-1H-inden-2-yl)-1(p-tolyl)methanimine
_space_group_crystal_system triclinic
_space_group_IT_number 2
_space_group_name_Hall '-P 1'
_space_group_name_H-M_alt 'P -1'
_atom_sites_solution_hydrogens geom
_atom_sites_solution_primary direct
_audit_creation_method SHELXL-2016/6
_audit_update_record
;
2020-02-04 deposited with the CCDC.	2020-02-17 downloaded from the CCDC.
;
_cell_angle_alpha 103.2590(10)
_cell_angle_beta 95.0990(10)
_cell_angle_gamma 95.6240(10)
_cell_formula_units_Z 2
_cell_length_a 5.6742(2)
_cell_length_b 8.7921(4)
_cell_length_c 13.5713(5)
_cell_measurement_reflns_used 9977
_cell_measurement_temperature 100(2)
_cell_measurement_theta_max 63.8
_cell_measurement_theta_min 3.37
_cell_volume 651.48(4)
_computing_cell_refinement 'Bruker SAINT'
_computing_data_collection 'Bruker APEX3'
_computing_data_reduction 'Bruker SAINT'
_computing_molecular_graphics ORTEP(III)
_computing_structure_refinement 'SHELXL-2016/6 (Sheldrick, 2016)'
_computing_structure_solution 'SHELXS-97 (Sheldrick 2008)'
_diffrn_ambient_temperature 100(1)
_diffrn_measured_fraction_theta_full 0.998
_diffrn_measured_fraction_theta_max 0.998
_diffrn_measurement_device_type 'Bruker VENTURE PHOTON100 CMOS ICMMO'
_diffrn_measurement_method '\f and \w scans'
_diffrn_radiation_type CuK\a
_diffrn_radiation_wavelength 1.54178
_diffrn_reflns_av_R_equivalents 0.0399
_diffrn_reflns_av_unetI/netI 0.0223
_diffrn_reflns_Laue_measured_fraction_full 0.998
_diffrn_reflns_Laue_measured_fraction_max 0.998
_diffrn_reflns_limit_h_max 6
_diffrn_reflns_limit_h_min -6
_diffrn_reflns_limit_k_max 10
_diffrn_reflns_limit_k_min -10
_diffrn_reflns_limit_l_max 15
_diffrn_reflns_limit_l_min -15
_diffrn_reflns_number 21496
_diffrn_reflns_point_group_measured_fraction_full 0.998
_diffrn_reflns_point_group_measured_fraction_max 0.998
_diffrn_reflns_theta_full 63.997
_diffrn_reflns_theta_max 63.997
_diffrn_reflns_theta_min 3.368
_diffrn_source 'Fine focus sealed tube'
_exptl_absorpt_coefficient_mu 0.526
_exptl_absorpt_correction_T_max 0.9524
_exptl_absorpt_correction_T_min 0.8641
_exptl_absorpt_correction_type multi-scan
_exptl_absorpt_process_details 'Bruker APEX3'
_exptl_crystal_colour colorless
_exptl_crystal_density_diffrn 1.200
_exptl_crystal_density_method 'not measured'
_exptl_crystal_description plate
_exptl_crystal_F_000 252
_exptl_crystal_size_max 0.230
_exptl_crystal_size_mid 0.190
_exptl_crystal_size_min 0.040
_refine_diff_density_max 0.357
_refine_diff_density_min -0.351
_refine_diff_density_rms 0.130
_refine_ls_extinction_coef 0.036(3)
_refine_ls_extinction_expression Fc^*^=kFc[1+0.001xFc^2^\l^3^/sin(2\q)]^-1/4^
_refine_ls_extinction_method 'SHELXL-2016/6 (Sheldrick 2016)'
_refine_ls_goodness_of_fit_ref 1.072
_refine_ls_hydrogen_treatment constr
_refine_ls_matrix_type full
_refine_ls_number_parameters 166
_refine_ls_number_reflns 2166
_refine_ls_number_restraints 0
_refine_ls_restrained_S_all 1.072
_refine_ls_R_factor_all 0.0464
_refine_ls_R_factor_gt 0.0439
_refine_ls_shift/su_max 0.000
_refine_ls_shift/su_mean 0.000
_refine_ls_structure_factor_coef Fsqd
_refine_ls_weighting_details 'w=1/[\s^2^(Fo^2^)+(0.0631P)^2^+0.2041P] where P=(Fo^2^+2Fc^2^)/3'
_refine_ls_weighting_scheme calc
_refine_ls_wR_factor_gt 0.1096
_refine_ls_wR_factor_ref 0.1122
_reflns_Friedel_coverage 0.000
_reflns_number_gt 1995
_reflns_number_total 2166
_reflns_threshold_expression 'I > 2\s(I)'
_cod_data_source_file c9gc03992a2.cif
_cod_data_source_block 24j
_cod_depositor_comments
;Adding full bibliography for 7239951--7239953.cif.

 Adding full bibliography for 7239951--7239953.cif.
;
_cod_database_code 7239952
_shelx_shelxl_version_number 2016/6
_shelx_space_group_comment
;
The symmetry employed for this shelxl refinement is uniquely defined
by the following loop, which should always be used as a source of
symmetry information in preference to the above space-group names.
They are only intended as comments.
;
_shelx_estimated_absorpt_t_min 0.889
_shelx_estimated_absorpt_t_max 0.979

loop_
_space_group_symop_operation_xyz
'x, y, z'
'-x, -y, -z'

loop_
_atom_site_label
_atom_site_type_symbol
_atom_site_fract_x
_atom_site_fract_y
_atom_site_fract_z
_atom_site_U_iso_or_equiv
_atom_site_adp_type
_atom_site_occupancy
_atom_site_site_symmetry_order
_atom_site_calc_flag
_atom_site_refinement_flags_posn
_atom_site_refinement_flags_adp
_atom_site_refinement_flags_occupancy
_atom_site_disorder_assembly
_atom_site_disorder_group
C1 C 0.7763(2) 0.30884(14) 0.64462(9) 0.0198(3) Uani 1 1 d . . . . .
H1 H 0.892630 0.253848 0.667926 0.024 Uiso 1 1 calc R U . . .
N2 N 0.72673(19) 0.29012(12) 0.54939(8) 0.0247(3) Uani 1 1 d . . . . .
C3 C 0.8528(2) 0.17918(14) 0.48290(9) 0.0219(3) Uani 1 1 d . . . . .
H3 H 0.945772 0.122907 0.524033 0.026 Uiso 1 1 calc R U . . .
C4 C 1.0205(2) 0.26094(15) 0.42226(9) 0.0253(3) Uani 1 1 d . . . . .
H4A H 0.966840 0.359034 0.413716 0.033 Uiso 1 1 calc R U . . .
H4B H 1.182258 0.282333 0.456130 0.033 Uiso 1 1 calc R U . . .
C4A C 1.0056(2) 0.14313(14) 0.32093(9) 0.0204(3) Uani 1 1 d . . . . .
C5 C 1.1535(2) 0.13928(15) 0.24440(10) 0.0280(3) Uani 1 1 d . . . . .
H5 H 1.284697 0.215076 0.252644 0.034 Uiso 1 1 calc R U . . .
C6 C 1.1029(2) 0.02092(16) 0.15547(10) 0.0272(3) Uani 1 1 d . . . . .
H6 H 1.201262 0.017184 0.103883 0.033 Uiso 1 1 calc R U . . .
C7 C 0.9071(2) -0.09167(15) 0.14303(9) 0.0246(3) Uani 1 1 d . . . . .
H7 H 0.874484 -0.170206 0.082996 0.030 Uiso 1 1 calc R U . . .
C8 C 0.7592(2) -0.08824(15) 0.21941(10) 0.0255(3) Uani 1 1 d . . . . .
H8 H 0.627356 -0.163698 0.210875 0.031 Uiso 1 1 calc R U . . .
C8A C 0.8107(2) 0.02953(14) 0.30887(9) 0.0204(3) Uani 1 1 d . . . . .
C9 C 0.6784(2) 0.05919(16) 0.40174(10) 0.0284(3) Uani 1 1 d . . . . .
H9A H 0.641437 -0.037182 0.423562 0.037 Uiso 1 1 calc R U . . .
H9B H 0.531270 0.102238 0.388052 0.037 Uiso 1 1 calc R U . . .
C10 C 0.6573(2) 0.41412(14) 0.71988(9) 0.0189(3) Uani 1 1 d . . . . .
C11 C 0.4527(2) 0.47808(15) 0.69208(9) 0.0229(3) Uani 1 1 d . . . . .
H11 H 0.388868 0.454972 0.624044 0.027 Uiso 1 1 calc R U . . .
C12 C 0.3447(2) 0.57530(15) 0.76487(10) 0.0234(3) Uani 1 1 d . . . . .
H12 H 0.206881 0.615162 0.745185 0.028 Uiso 1 1 calc R U . . .
C13 C 0.4382(2) 0.61520(14) 0.86784(9) 0.0203(3) Uani 1 1 d . . . . .
C14 C 0.3258(2) 0.72953(16) 0.94451(10) 0.0271(3) Uani 1 1 d . . . . .
H14A H 0.398268 0.733620 1.011886 0.069(4) Uiso 1 1 calc R U . . .
H14B H 0.158159 0.695673 0.939389 0.069(4) Uiso 1 1 calc R U . . .
H14C H 0.349266 0.832237 0.931176 0.069(4) Uiso 1 1 calc R U . . .
C15 C 0.6395(2) 0.54951(14) 0.89500(9) 0.0209(3) Uani 1 1 d . . . . .
H15 H 0.703511 0.572854 0.963008 0.025 Uiso 1 1 calc R U . . .
C16 C 0.7471(2) 0.44947(14) 0.82242(9) 0.0206(3) Uani 1 1 d . . . . .
H16 H 0.880536 0.405691 0.842583 0.025 Uiso 1 1 calc R U . . .

loop_
_atom_site_aniso_label
_atom_site_aniso_U_11
_atom_site_aniso_U_22
_atom_site_aniso_U_33
_atom_site_aniso_U_23
_atom_site_aniso_U_13
_atom_site_aniso_U_12
C1 0.0205(6) 0.0166(6) 0.0207(7) 0.0023(5) 0.0027(5) -0.0002(5)
N2 0.0294(6) 0.0249(6) 0.0188(6) 0.0001(4) 0.0043(4) 0.0090(5)
C3 0.0272(7) 0.0208(6) 0.0168(6) 0.0005(5) 0.0032(5) 0.0076(5)
C4 0.0320(7) 0.0213(7) 0.0191(7) -0.0016(5) 0.0035(5) 0.0018(5)
C4A 0.0251(7) 0.0169(6) 0.0183(6) 0.0019(5) 0.0024(5) 0.0045(5)
C5 0.0306(7) 0.0245(7) 0.0260(7) 0.0014(5) 0.0080(6) -0.0033(5)
C6 0.0329(7) 0.0279(7) 0.0210(7) 0.0027(5) 0.0110(5) 0.0054(6)
C7 0.0324(7) 0.0213(7) 0.0175(6) -0.0021(5) 0.0032(5) 0.0060(5)
C8 0.0261(7) 0.0234(7) 0.0226(7) -0.0011(5) 0.0026(5) -0.0016(5)
C8A 0.0215(6) 0.0205(6) 0.0185(6) 0.0024(5) 0.0030(5) 0.0053(5)
C9 0.0270(7) 0.0312(7) 0.0226(7) -0.0027(6) 0.0083(5) -0.0003(6)
C10 0.0196(6) 0.0159(6) 0.0191(6) 0.0010(5) 0.0050(5) -0.0025(5)
C11 0.0215(7) 0.0256(7) 0.0172(6) -0.0018(5) 0.0006(5) -0.0008(5)
C12 0.0180(6) 0.0265(7) 0.0237(7) 0.0021(5) 0.0020(5) 0.0032(5)
C13 0.0195(6) 0.0186(6) 0.0207(6) 0.0008(5) 0.0067(5) -0.0026(5)
C14 0.0263(7) 0.0293(7) 0.0234(7) -0.0005(5) 0.0066(5) 0.0052(5)
C15 0.0237(6) 0.0215(6) 0.0152(6) 0.0009(5) 0.0027(5) -0.0014(5)
C16 0.0201(6) 0.0196(6) 0.0213(7) 0.0035(5) 0.0032(5) 0.0016(5)

loop_
_atom_type_symbol
_atom_type_description
_atom_type_scat_dispersion_real
_atom_type_scat_dispersion_imag
_atom_type_scat_source
C C 0.0181 0.0091 'International Tables Vol C Tables 4.2.6.8 and 6.1.1.4'
H H 0.0000 0.0000 'International Tables Vol C Tables 4.2.6.8 and 6.1.1.4'
N N 0.0311 0.0180 'International Tables Vol C Tables 4.2.6.8 and 6.1.1.4'

loop_
_geom_angle_atom_site_label_1
_geom_angle_atom_site_label_2
_geom_angle_atom_site_label_3
_geom_angle
_geom_angle_site_symmetry_1
_geom_angle_site_symmetry_3
_geom_angle_publ_flag
N2 C1 C10 122.66(11) . . ?
N2 C1 H1 118.7 . . ?
C10 C1 H1 118.7 . . ?
C1 N2 C3 117.28(11) . . ?
N2 C3 C9 111.42(10) . . ?
N2 C3 C4 112.39(10) . . ?
C9 C3 C4 105.19(10) . . ?
N2 C3 H3 109.2 . . ?
C9 C3 H3 109.2 . . ?
C4 C3 H3 109.2 . . ?
C4A C4 C3 103.69(10) . . ?
C4A C4 H4A 111.0 . . ?
C3 C4 H4A 111.0 . . ?
C4A C4 H4B 111.0 . . ?
C3 C4 H4B 111.0 . . ?
H4A C4 H4B 109.0 . . ?
C8A C4A C5 120.41(11) . . ?
C8A C4A C4 110.75(11) . . ?
C5 C4A C4 128.84(12) . . ?
C6 C5 C4A 119.17(12) . . ?
C6 C5 H5 120.4 . . ?
C4A C5 H5 120.4 . . ?
C7 C6 C5 120.44(12) . . ?
C7 C6 H6 119.8 . . ?
C5 C6 H6 119.8 . . ?
C6 C7 C8 120.53(12) . . ?
C6 C7 H7 119.7 . . ?
C8 C7 H7 119.7 . . ?
C7 C8 C8A 119.08(12) . . ?
C7 C8 H8 120.5 . . ?
C8A C8 H8 120.5 . . ?
C4A C8A C8 120.36(12) . . ?
C4A C8A C9 110.41(11) . . ?
C8 C8A C9 129.21(12) . . ?
C8A C9 C3 104.06(10) . . ?
C8A C9 H9A 110.9 . . ?
C3 C9 H9A 110.9 . . ?
C8A C9 H9B 110.9 . . ?
C3 C9 H9B 110.9 . . ?
H9A C9 H9B 109.0 . . ?
C16 C10 C11 118.44(11) . . ?
C16 C10 C1 119.47(11) . . ?
C11 C10 C1 122.08(11) . . ?
C12 C11 C10 120.47(11) . . ?
C12 C11 H11 119.8 . . ?
C10 C11 H11 119.8 . . ?
C11 C12 C13 121.39(11) . . ?
C11 C12 H12 119.3 . . ?
C13 C12 H12 119.3 . . ?
C15 C13 C12 117.76(11) . . ?
C15 C13 C14 121.98(11) . . ?
C12 C13 C14 120.23(11) . . ?
C13 C14 H14A 109.5 . . ?
C13 C14 H14B 109.5 . . ?
H14A C14 H14B 109.5 . . ?
C13 C14 H14C 109.5 . . ?
H14A C14 H14C 109.5 . . ?
H14B C14 H14C 109.5 . . ?
C13 C15 C16 121.20(11) . . ?
C13 C15 H15 119.4 . . ?
C16 C15 H15 119.4 . . ?
C15 C16 C10 120.70(11) . . ?
C15 C16 H16 119.7 . . ?
C10 C16 H16 119.7 . . ?

loop_
_geom_bond_atom_site_label_1
_geom_bond_atom_site_label_2
_geom_bond_distance
_geom_bond_site_symmetry_2
_geom_bond_publ_flag
C1 N2 1.2670(16) . ?
C1 C10 1.4724(17) . ?
C1 H1 0.9300 . ?
N2 C3 1.4576(15) . ?
C3 C9 1.5409(18) . ?
C3 C4 1.5414(18) . ?
C3 H3 0.9800 . ?
C4 C4A 1.5101(16) . ?
C4 H4A 0.9700 . ?
C4 H4B 0.9700 . ?
C4A C8A 1.3871(18) . ?
C4A C5 1.3885(18) . ?
C5 C6 1.3877(19) . ?
C5 H5 0.9300 . ?
C6 C7 1.3847(19) . ?
C6 H6 0.9300 . ?
C7 C8 1.3877(18) . ?
C7 H7 0.9300 . ?
C8 C8A 1.3901(18) . ?
C8 H8 0.9300 . ?
C8A C9 1.5086(17) . ?
C9 H9A 0.9700 . ?
C9 H9B 0.9700 . ?
C10 C16 1.3920(17) . ?
C10 C11 1.3978(18) . ?
C11 C12 1.3803(17) . ?
C11 H11 0.9300 . ?
C12 C13 1.4016(18) . ?
C12 H12 0.9300 . ?
C13 C15 1.3876(18) . ?
C13 C14 1.5047(16) . ?
C14 H14A 0.9600 . ?
C14 H14B 0.9600 . ?
C14 H14C 0.9600 . ?
C15 C16 1.3897(17) . ?
C15 H15 0.9300 . ?
C16 H16 0.9300 . ?
